data_2213479
loop_
_publ_author_name
'Hai-Yang Yu'
'Xin Fang'
'Ming-Lei Cao'
'Jun-Dong Wang'

_publ_section_title
;
 <i>N</i>^1^,<i>N</i>^3^-Di-2-pyridylmalonamide
;
_journal_coeditor_code LX2007
_journal_issue 5
_journal_name_full 'Acta Crystallographica Section E'
_journal_page_first o2650
_journal_page_last o2650
_journal_paper_doi 10.1107/S1600536807018375
_journal_volume 63
_journal_year 2007
_chemical_formula_iupac 'C13 H12 N4 O2'
_chemical_formula_moiety 'C13 H12 N4 O2'
_chemical_formula_sum 'C13 H12 N4 O2'
_chemical_formula_weight 256.27
_chemical_name_systematic
;
N^1^,N^3^-Di-2-pyridylmalonamide
;
_space_group_IT_number 14
_symmetry_cell_setting monoclinic
_symmetry_space_group_name_Hall '-P 2ybc'
_symmetry_space_group_name_H-M 'P 1 21/c 1'
_atom_sites_solution_hydrogens geom
_atom_sites_solution_primary direct
_atom_sites_solution_secondary difmap
_cell_angle_alpha 90.00
_cell_angle_beta 94.30(3)
_cell_angle_gamma 90.00
_cell_formula_units_Z 4
_cell_length_a 13.112(9)
_cell_length_b 9.412(5)
_cell_length_c 9.799(5)
_cell_measurement_reflns_used 7891
_cell_measurement_temperature 298(2)
_cell_measurement_theta_max 55.27
_cell_measurement_theta_min 6.01
_cell_volume 1205.9(12)
_computing_cell_refinement RAPID-AUTO
_computing_data_collection 'RAPID-AUTO (Rigaku, 2006)'
_computing_data_reduction RAPID-AUTO
_computing_molecular_graphics 'ORTEX (McArdle, 1995)'
_computing_publication_material SHELXL97-2
_computing_structure_refinement 'SHELXL97-2 (Sheldrick, 1997)'
_computing_structure_solution 'SHELXS97-2 (Sheldrick, 1997)'
_diffrn_ambient_temperature 298(2)
_diffrn_detector_area_resol_mean 10
_diffrn_measured_fraction_theta_full 0.988
_diffrn_measured_fraction_theta_max 0.988
_diffrn_measurement_device_type 'Rigaku model???? imaging plate system'
_diffrn_measurement_method 'imaging plate'
_diffrn_radiation_monochromator 'Graphite Monochromator'
_diffrn_radiation_source 'Rigaku rotating anode generator'
_diffrn_radiation_type 'Mo K\a'
_diffrn_radiation_wavelength 0.71069
_diffrn_reflns_av_R_equivalents 0.0325
_diffrn_reflns_av_sigmaI/netI 0.0290
_diffrn_reflns_limit_h_max 16
_diffrn_reflns_limit_h_min -17
_diffrn_reflns_limit_k_max 12
_diffrn_reflns_limit_k_min -12
_diffrn_reflns_limit_l_max 12
_diffrn_reflns_limit_l_min -11
_diffrn_reflns_number 11080
_diffrn_reflns_theta_full 27.48
_diffrn_reflns_theta_max 27.48
_diffrn_reflns_theta_min 3.00
_diffrn_standards_number 0
_exptl_absorpt_coefficient_mu 0.100
_exptl_absorpt_correction_type none
_exptl_crystal_colour colorless
_exptl_crystal_density_diffrn 1.412
_exptl_crystal_density_method 'not measured'
_exptl_crystal_description block
_exptl_crystal_F_000 536
_exptl_crystal_size_max 0.60
_exptl_crystal_size_mid 0.40
_exptl_crystal_size_min 0.10
_refine_diff_density_max 0.145
_refine_diff_density_min -0.189
_refine_ls_extinction_method none
_refine_ls_goodness_of_fit_ref 1.017
_refine_ls_hydrogen_treatment refU
_refine_ls_matrix_type full
_refine_ls_number_parameters 184
_refine_ls_number_reflns 2732
_refine_ls_number_restraints 0
_refine_ls_restrained_S_all 1.017
_refine_ls_R_factor_all 0.0602
_refine_ls_R_factor_gt 0.0403
_refine_ls_shift/su_max 0.000
_refine_ls_shift/su_mean 0.000
_refine_ls_structure_factor_coef Fsqd
_refine_ls_weighting_details 'calc w=1/[\s^2^(Fo^2^)+(0.0497P)^2^+0.1727P] where P=(Fo^2^+2Fc^2^)/3'
_refine_ls_weighting_scheme calc
_refine_ls_wR_factor_gt 0.0955
_refine_ls_wR_factor_ref 0.1045
_reflns_number_gt 1970
_reflns_number_total 2732
_reflns_threshold_expression I>2\s(I)
_cod_data_source_file lx2007.cif
_cod_data_source_block I
_cod_depositor_comments
;
The following automatic conversions were performed:
'_symmetry_cell_setting' value 'Monoclinic' changed to 'monoclinic'
according to '/home/saulius/struct/CIF-dictionaries/cif_core.dic'
dictionary named 'cif_core.dic' version 2.4.1 from 2010-06-29.

Automatic conversion script
Id: cif_fix_enum 1527 2010-12-29 10:47:43Z saulius 

The following automatic conversions were performed:

'_symmetry_cell_setting' value 'Monoclinic' changed to 'monoclinic'
according to /home/saulius/struct/CIF-dictionaries/cif_core.dic
dictionary named 'cif_core.dic' version 2.4.1 from 2010-06-29.

Automatic conversion script
Id: cif_fix_values 1715 2011-07-08 13:25:40Z adriana 
;
_cod_original_sg_symbol_Hall -P2ybc
_cod_original_sg_symbol_H-M 'P 21/c'
_cod_database_code 2213479
_cod_database_fobs_code 2213479

loop_
_symmetry_equiv_pos_as_xyz
'x, y, z'
'-x, y+1/2, -z+1/2'
'-x, -y, -z'
'x, -y-1/2, z-1/2'

loop_
_atom_site_type_symbol
_atom_site_label
_atom_site_fract_x
_atom_site_fract_y
_atom_site_fract_z
_atom_site_U_iso_or_equiv
_atom_site_adp_type
_atom_site_calc_flag
_atom_site_refinement_flags
_atom_site_occupancy
N N1 0.60032(11) 0.40681(15) 0.35915(12) 0.0532(4) Uani d . 1
N N2 0.74584(9) 0.28807(13) 0.31452(11) 0.0404(3) Uani d . 1
H H1 0.7615 0.2972 0.4009 0.064(5) Uiso calc R 1
N N3 1.04889(9) 0.27078(11) 0.17253(12) 0.0373(3) Uani d . 1
H H2 1.0310 0.3543 0.1972 0.053(5) Uiso calc R 1
N N4 1.15370(10) 0.39584(13) 0.04360(14) 0.0498(3) Uani d . 1
O O1 0.80805(8) 0.20945(12) 0.11820(9) 0.0506(3) Uani d . 1
O O2 1.01988(9) 0.03660(10) 0.20936(11) 0.0504(3) Uani d . 1
C C1 0.64675(11) 0.33103(15) 0.26822(13) 0.0374(3) Uani d . 1
C C2 0.60119(12) 0.29727(19) 0.14094(15) 0.0509(4) Uani d . 1
H H3 0.6353 0.2426 0.0797 0.064(5) Uiso calc R 1
C C3 0.50414(14) 0.3465(2) 0.10707(17) 0.0628(5) Uani d . 1
H H4 0.4720 0.3263 0.0214 0.087(7) Uiso calc R 1
C C4 0.45468(14) 0.4249(2) 0.19851(18) 0.0647(5) Uani d . 1
H H5 0.3888 0.4589 0.1773 0.079(6) Uiso calc R 1
C C5 0.50561(15) 0.4517(2) 0.32254(18) 0.0657(5) Uani d . 1
H H6 0.4721 0.5047 0.3856 0.074(6) Uiso calc R 1
C C6 0.81999(11) 0.23400(13) 0.24058(13) 0.0340(3) Uani d . 1
C C7 0.91980(11) 0.20588(14) 0.32271(13) 0.0351(3) Uani d . 1
H H7 0.9103 0.1313 0.3889 0.047(4) Uiso calc R 1
H H8 0.9416 0.2911 0.3724 0.046(4) Uiso calc R 1
C C8 1.00105(11) 0.16180(13) 0.23043(13) 0.0351(3) Uani d . 1
C C9 1.12351(11) 0.26680(14) 0.07794(13) 0.0360(3) Uani d . 1
C C10 1.16187(13) 0.14448(16) 0.02381(16) 0.0499(4) Uani d . 1
H H9 1.1396 0.0554 0.0500 0.069(5) Uiso calc R 1
C C11 1.23391(14) 0.15810(18) -0.06999(18) 0.0564(4) Uani d . 1
H H10 1.2614 0.0774 -0.1079 0.075(6) Uiso calc R 1
C C12 1.26539(13) 0.28983(18) -0.10785(16) 0.0509(4) Uani d . 1
H H11 1.3139 0.3008 -0.1716 0.066(5) Uiso calc R 1
C C13 1.22311(13) 0.40432(18) -0.04889(17) 0.0545(4) Uani d . 1
H H12 1.2439 0.4942 -0.0747 0.071(5) Uiso calc R 1

loop_
_atom_site_aniso_label
_atom_site_aniso_U_11
_atom_site_aniso_U_22
_atom_site_aniso_U_33
_atom_site_aniso_U_12
_atom_site_aniso_U_13
_atom_site_aniso_U_23
N1 0.0513(8) 0.0685(9) 0.0401(6) 0.0177(7) 0.0053(6) -0.0027(6)
N2 0.0355(7) 0.0557(7) 0.0300(5) 0.0019(5) 0.0025(5) -0.0042(5)
N3 0.0372(7) 0.0301(5) 0.0457(6) -0.0003(5) 0.0106(5) -0.0011(5)
N4 0.0505(8) 0.0397(6) 0.0617(8) -0.0026(6) 0.0205(6) 0.0044(6)
O1 0.0454(7) 0.0736(7) 0.0329(5) 0.0052(5) 0.0033(4) -0.0088(5)
O2 0.0584(7) 0.0315(5) 0.0642(7) -0.0004(4) 0.0233(5) 0.0000(5)
C1 0.0351(8) 0.0425(7) 0.0353(6) -0.0021(6) 0.0067(5) 0.0041(6)
C2 0.0391(9) 0.0707(10) 0.0429(8) -0.0039(7) 0.0036(6) -0.0112(8)
C3 0.0421(10) 0.0954(14) 0.0496(9) -0.0013(9) -0.0055(7) -0.0036(9)
C4 0.0448(10) 0.0911(13) 0.0574(10) 0.0175(9) -0.0003(8) 0.0093(9)
C5 0.0582(12) 0.0862(13) 0.0532(9) 0.0296(10) 0.0072(8) -0.0011(9)
C6 0.0356(8) 0.0339(6) 0.0329(6) -0.0047(5) 0.0055(5) 0.0012(5)
C7 0.0363(8) 0.0352(7) 0.0339(6) -0.0017(5) 0.0036(5) 0.0021(6)
C8 0.0356(7) 0.0324(6) 0.0370(6) -0.0011(5) 0.0019(5) 0.0011(6)
C9 0.0302(7) 0.0384(7) 0.0395(7) -0.0014(5) 0.0024(5) 0.0016(6)
C10 0.0503(10) 0.0404(8) 0.0611(9) 0.0011(7) 0.0188(7) -0.0017(7)
C11 0.0516(11) 0.0566(10) 0.0635(10) 0.0053(8) 0.0198(8) -0.0086(8)
C12 0.0369(9) 0.0689(10) 0.0482(8) -0.0027(7) 0.0120(7) 0.0027(8)
C13 0.0508(10) 0.0520(9) 0.0628(10) -0.0056(7) 0.0184(8) 0.0095(8)

loop_
_atom_type_symbol
_atom_type_description
_atom_type_scat_dispersion_real
_atom_type_scat_dispersion_imag
_atom_type_scat_source
C C 0.0033 0.0016 'International Tables Vol C Tables 4.2.6.8 and 6.1.1.4'
H H 0.0000 0.0000 'International Tables Vol C Tables 4.2.6.8 and 6.1.1.4'
N N 0.0061 0.0033 'International Tables Vol C Tables 4.2.6.8 and 6.1.1.4'
O O 0.0106 0.0060 'International Tables Vol C Tables 4.2.6.8 and 6.1.1.4'

loop_
_geom_angle_atom_site_label_1
_geom_angle_atom_site_label_2
_geom_angle_atom_site_label_3
_geom_angle
C1 N1 C5 117.06(14)
C6 N2 C1 128.29(12)
C6 N2 H1 115.9
C1 N2 H1 115.9
C8 N3 C9 128.98(11)
C8 N3 H2 115.5
C9 N3 H2 115.5
C9 N4 C13 117.27(13)
N1 C1 C2 122.87(14)
N1 C1 N2 113.50(12)
C2 C1 N2 123.63(13)
C3 C2 C1 118.17(15)
C3 C2 H3 120.9
C1 C2 H3 120.9
C4 C3 C2 120.18(16)
C4 C3 H4 119.9
C2 C3 H4 119.9
C5 C4 C3 117.41(17)
C5 C4 H5 121.3
C3 C4 H5 121.3
N1 C5 C4 124.30(16)
N1 C5 H6 117.8
C4 C5 H6 117.8
O1 C6 N2 123.55(13)
O1 C6 C7 122.27(13)
N2 C6 C7 114.18(12)
C6 C7 C8 110.65(11)
C6 C7 H7 109.5
C8 C7 H7 109.5
C6 C7 H8 109.5
C8 C7 H8 109.5
H7 C7 H8 108.1
O2 C8 N3 123.68(13)
O2 C8 C7 121.79(12)
N3 C8 C7 114.52(11)
N4 C9 C10 122.81(14)
N4 C9 N3 112.34(12)
C10 C9 N3 124.84(12)
C11 C10 C9 117.97(14)
C11 C10 H9 121.0
C9 C10 H9 121.0
C12 C11 C10 120.23(15)
C12 C11 H10 119.9
C10 C11 H10 119.9
C11 C12 C13 117.54(15)
C11 C12 H11 121.2
C13 C12 H11 121.2
N4 C13 C12 124.17(15)
N4 C13 H12 117.9
C12 C13 H12 117.9

loop_
_geom_bond_atom_site_label_1
_geom_bond_atom_site_label_2
_geom_bond_distance
N1 C1 1.325(2)
N1 C5 1.335(2)
N2 C6 1.355(2)
N2 C1 1.403(2)
N2 H1 0.8600
N3 C8 1.349(2)
N3 C9 1.398(2)
N3 H2 0.8600
N4 C9 1.329(2)
N4 C13 1.334(2)
O1 C6 1.220(2)
O2 C8 1.225(2)
C1 C2 1.379(2)
C2 C3 1.372(3)
C2 H3 0.9300
C3 C4 1.362(3)
C3 H4 0.9300
C4 C5 1.366(3)
C4 H5 0.9300
C5 H6 0.9300
C6 C7 1.508(2)
C7 C8 1.506(2)
C7 H7 0.9700
C7 H8 0.9700
C9 C10 1.378(2)
C10 C11 1.372(2)
C10 H9 0.9300
C11 C12 1.367(2)
C11 H10 0.9300
C12 C13 1.360(2)
C12 H11 0.9300
C13 H12 0.9300

loop_
_geom_hbond_atom_site_label_D
_geom_hbond_atom_site_label_H
_geom_hbond_atom_site_label_A
_geom_hbond_site_symmetry_A
_geom_hbond_distance_DH
_geom_hbond_distance_HA
_geom_hbond_distance_DA
_geom_hbond_angle_DHA
N2 H1 O1 4_566 0.86 2.17 3.026(2) 172.2
N3 H2 O2 2_755 0.86 2.08 2.9272(19) 169.1

loop_
_geom_torsion_atom_site_label_1
_geom_torsion_atom_site_label_2
_geom_torsion_atom_site_label_3
_geom_torsion_atom_site_label_4
_geom_torsion
C5 N1 C1 C2 -0.5(2)
C5 N1 C1 N2 179.97(15)
C6 N2 C1 N1 -166.38(13)
C6 N2 C1 C2 14.1(2)
N1 C1 C2 C3 1.0(2)
N2 C1 C2 C3 -179.50(15)
C1 C2 C3 C4 -0.8(3)
C2 C3 C4 C5 0.2(3)
C1 N1 C5 C4 -0.2(3)
C3 C4 C5 N1 0.4(3)
C1 N2 C6 O1 -3.0(2)
C1 N2 C6 C7 177.10(12)
O1 C6 C7 C8 6.48(18)
N2 C6 C7 C8 -173.63(11)
C9 N3 C8 O2 2.3(2)
C9 N3 C8 C7 -176.65(13)
C6 C7 C8 O2 -95.13(15)
C6 C7 C8 N3 83.80(14)
C13 N4 C9 C10 1.0(2)
C13 N4 C9 N3 -178.39(14)
C8 N3 C9 N4 -179.77(14)
C8 N3 C9 C10 0.9(2)
N4 C9 C10 C11 -0.3(2)
N3 C9 C10 C11 178.94(15)
C9 C10 C11 C12 -0.3(3)
C10 C11 C12 C13 0.3(3)
C9 N4 C13 C12 -1.0(3)
C11 C12 C13 N4 0.4(3)

loop_
_cod_related_entry_id
_cod_related_entry_database
_cod_related_entry_code
1 ChemSpider 491255
